data_7225571
loop_
_publ_author_name
'Wu, Yunlong'
'Yang, Guo-Ping'
'Liu, Jiao'
'Yan, Yangtian'
'Luan, Xinjun'
'Zhang, Wen-Yan'
'Wang, Yao-Yu'

_publ_section_title
;
 Crystal structures from 1D to 3D: triggered by the different coordination
 morphologies of ligands in different reaction systems
;
_journal_issue 31
_journal_name_full CrystEngComm
_journal_page_first 5901
_journal_paper_doi 10.1039/C6CE00731G
_journal_volume 18
_journal_year 2016
_chemical_formula_sum 'C11 H7 O5 Pb'
_chemical_formula_weight 426.36
_space_group_crystal_system triclinic
_space_group_IT_number 2
_space_group_name_Hall '-P 1'
_space_group_name_H-M_alt 'P -1'
_symmetry_space_group_name_Hall '-P 1'
_symmetry_space_group_name_H-M 'P -1'
_atom_sites_solution_hydrogens geom
_audit_creation_method SHELXL-2014/7
_audit_update_record
;
2016-06-16 deposited with the CCDC.
2016-06-16 downloaded from the CCDC.
;
_cell_angle_alpha 94.799(2)
_cell_angle_beta 98.494(2)
_cell_angle_gamma 96.112(2)
_cell_formula_units_Z 2
_cell_length_a 6.8810(10)
_cell_length_b 7.7133(11)
_cell_length_c 9.8423(14)
_cell_measurement_reflns_used 1911
_cell_measurement_temperature 296(2)
_cell_measurement_theta_max 28.27
_cell_measurement_theta_min 3.23
_cell_volume 511.09(13)
_computing_structure_refinement 'SHELXL-2014/7 (Sheldrick, 2014)'
_diffrn_ambient_temperature 296(2)
_diffrn_measured_fraction_theta_full 0.973
_diffrn_measured_fraction_theta_max 0.973
_diffrn_measurement_device_type 'Bruker APEX-II CCD'
_diffrn_measurement_method '\f and \w scans'
_diffrn_radiation_type MoK\a
_diffrn_radiation_wavelength 0.71073
_diffrn_reflns_av_R_equivalents 0.0214
_diffrn_reflns_av_unetI/netI 0.0424
_diffrn_reflns_Laue_measured_fraction_full 0.973
_diffrn_reflns_Laue_measured_fraction_max 0.973
_diffrn_reflns_limit_h_max 7
_diffrn_reflns_limit_h_min -8
_diffrn_reflns_limit_k_max 9
_diffrn_reflns_limit_k_min -8
_diffrn_reflns_limit_l_max 6
_diffrn_reflns_limit_l_min -11
_diffrn_reflns_number 2508
_diffrn_reflns_point_group_measured_fraction_full 0.973
_diffrn_reflns_point_group_measured_fraction_max 0.973
_diffrn_reflns_theta_full 24.997
_diffrn_reflns_theta_max 24.997
_diffrn_reflns_theta_min 2.103
_exptl_absorpt_coefficient_mu 16.511
_exptl_absorpt_correction_type multi-scan
_exptl_absorpt_process_details sadabs
_exptl_crystal_colour colorless
_exptl_crystal_density_diffrn 2.757
_exptl_crystal_description block
_exptl_crystal_F_000 390
_exptl_crystal_size_max 0.180
_exptl_crystal_size_mid 0.110
_exptl_crystal_size_min 0.080
_exptl_transmission_factor_max 0.267
_exptl_transmission_factor_min 0.130
_refine_diff_density_max 4.855
_refine_diff_density_min -5.313
_refine_diff_density_rms 0.974
_refine_ls_extinction_method none
_refine_ls_goodness_of_fit_ref 1.065
_refine_ls_hydrogen_treatment constr
_refine_ls_matrix_type full
_refine_ls_number_parameters 142
_refine_ls_number_reflns 1750
_refine_ls_number_restraints 48
_refine_ls_restrained_S_all 1.052
_refine_ls_R_factor_all 0.0723
_refine_ls_R_factor_gt 0.0543
_refine_ls_shift/su_max 0.000
_refine_ls_shift/su_mean 0.000
_refine_ls_structure_factor_coef Fsqd
_refine_ls_weighting_details 'w=1/[\s^2^(Fo^2^)+(0.2192P)^2^+0.8072P] where P=(Fo^2^+2Fc^2^)/3'
_refine_ls_weighting_scheme calc
_refine_ls_wR_factor_gt 0.1571
_refine_ls_wR_factor_ref 0.2409
_reflns_Friedel_coverage 0.000
_reflns_number_gt 1634
_reflns_number_total 1750
_reflns_threshold_expression 'I > 2\s(I)'
_cod_data_source_file c6ce00731g2.cif
_cod_data_source_block 7
_cod_depositor_comments 'Adding full bibliography for 7225565--7225571.cif.'
_cod_database_code 7225571
_shelx_shelxl_version_number 2014/7
_shelx_space_group_comment
;
The symmetry employed for this shelxl refinement is uniquely defined
by the following loop, which should always be used as a source of
symmetry information in preference to the above space-group names.
They are only intended as comments.
;
_shelx_estimated_absorpt_t_min 0.155
_shelx_estimated_absorpt_t_max 0.352

loop_
_space_group_symop_operation_xyz
'x, y, z'
'-x, -y, -z'

loop_
_atom_site_label
_atom_site_type_symbol
_atom_site_fract_x
_atom_site_fract_y
_atom_site_fract_z
_atom_site_U_iso_or_equiv
_atom_site_adp_type
_atom_site_occupancy
_atom_site_site_symmetry_order
_atom_site_calc_flag
_atom_site_refinement_flags_posn
_atom_site_refinement_flags_adp
Pb1 Pb 0.23197(7) 0.61715(6) 0.43685(5) 0.0201(4) Uani 1 1 d . .
O1 O 0.4586(17) 0.5614(16) 0.6321(14) 0.021(3) Uani 1 1 d . U
O2 O 0.1563(17) 0.4981(19) 0.6790(14) 0.029(3) Uani 1 1 d . .
O3 O 0.190(2) -0.1338(19) 0.5901(16) 0.035(3) Uani 1 1 d . U
O4 O -0.123(2) -0.252(2) 0.590(2) 0.048(5) Uani 1 1 d . .
O5 O 0.541(2) 0.839(2) 0.442(2) 0.044(4) Uani 1 1 d . .
C1 C 0.335(3) 0.513(2) 0.714(2) 0.024(4) Uani 1 1 d . .
C2 C 0.417(2) 0.494(2) 0.8584(18) 0.013(3) Uani 1 1 d . U
C3 C 0.599(2) 0.602(2) 0.9122(18) 0.018(3) Uani 1 1 d . U
H3 H 0.6654 0.6661 0.8536 0.021 Uiso 1 1 calc R U
C4 C 0.321(2) 0.389(2) 0.9463(17) 0.016(3) Uani 1 1 d . U
C5 C 0.1408(12) 0.2615(12) 0.8896(11) 0.015(3) Uani 1 1 d G U
C6 C -0.0327(15) 0.2682(12) 0.9455(10) 0.018(4) Uani 1 1 d G U
H6 H -0.0401 0.3560 1.0146 0.022 Uiso 1 1 calc R U
C7 C -0.1951(12) 0.1435(14) 0.8982(12) 0.026(4) Uani 1 1 d G U
H7 H -0.3111 0.1480 0.9356 0.031 Uiso 1 1 calc R U
C8 C -0.1840(12) 0.0122(13) 0.7949(12) 0.028(4) Uani 1 1 d G .
H8 H -0.2926 -0.0712 0.7632 0.034 Uiso 1 1 calc R U
C9 C -0.0105(15) 0.0055(13) 0.7390(11) 0.021(4) Uani 1 1 d G .
C10 C 0.1518(12) 0.1301(13) 0.7864(11) 0.015(3) Uani 1 1 d G .
H10 H 0.2679 0.1256 0.7490 0.018 Uiso 1 1 calc R U
C11 C 0.017(3) -0.135(3) 0.630(2) 0.023(4) Uani 1 1 d . .

loop_
_atom_site_aniso_label
_atom_site_aniso_U_11
_atom_site_aniso_U_22
_atom_site_aniso_U_33
_atom_site_aniso_U_23
_atom_site_aniso_U_13
_atom_site_aniso_U_12
Pb1 0.0189(6) 0.0220(6) 0.0172(6) 0.0023(3) -0.0015(3) -0.0020(3)
O1 0.022(3) 0.023(3) 0.020(3) 0.0012(19) 0.0039(19) 0.0030(19)
O2 0.013(6) 0.047(8) 0.020(7) 0.003(6) -0.005(5) -0.007(5)
O3 0.036(4) 0.036(4) 0.035(4) 0.001(2) 0.008(2) 0.005(2)
O4 0.042(10) 0.023(7) 0.064(13) -0.021(8) -0.028(9) 0.009(7)
O5 0.028(8) 0.040(9) 0.058(12) 0.001(8) -0.004(8) -0.005(7)
C1 0.033(11) 0.019(8) 0.022(10) -0.004(7) 0.016(9) 0.006(7)
C2 0.013(3) 0.013(3) 0.013(4) 0.003(2) 0.002(2) 0.000(2)
C3 0.017(4) 0.019(4) 0.017(4) 0.000(2) 0.003(2) 0.003(2)
C4 0.016(4) 0.016(3) 0.015(4) 0.002(2) 0.003(2) 0.001(2)
C5 0.015(4) 0.016(4) 0.015(4) 0.001(2) 0.002(2) 0.001(2)
C6 0.018(4) 0.018(4) 0.018(4) 0.001(2) 0.004(2) 0.002(2)
C7 0.025(4) 0.025(4) 0.026(4) 0.003(2) 0.003(2) 0.002(2)
C8 0.021(9) 0.023(9) 0.038(12) 0.003(8) 0.004(8) -0.009(7)
C9 0.020(8) 0.032(10) 0.010(8) -0.006(7) -0.001(7) 0.006(7)
C10 0.015(7) 0.011(7) 0.019(8) 0.003(6) 0.001(6) -0.003(6)
C11 0.023(9) 0.026(9) 0.021(10) -0.004(8) 0.005(7) 0.008(7)

loop_
_atom_type_symbol
_atom_type_description
_atom_type_scat_dispersion_real
_atom_type_scat_dispersion_imag
_atom_type_scat_source
C C 0.0033 0.0016 'International Tables Vol C Tables 4.2.6.8 and 6.1.1.4'
H H 0.0000 0.0000 'International Tables Vol C Tables 4.2.6.8 and 6.1.1.4'
O O 0.0106 0.0060 'International Tables Vol C Tables 4.2.6.8 and 6.1.1.4'
Pb Pb -3.3944 10.1111 'International Tables Vol C Tables 4.2.6.8 and 6.1.1.4'

loop_
_geom_angle_atom_site_label_1
_geom_angle_atom_site_label_2
_geom_angle_atom_site_label_3
_geom_angle
_geom_angle_site_symmetry_1
_geom_angle_site_symmetry_3
O1 Pb1 O3 82.3(5) . 1_565
O1 Pb1 O5 74.9(5) . .
O3 Pb1 O5 74.3(5) 1_565 .
O1 Pb1 O2 50.7(4) . .
O3 Pb1 O2 72.2(5) 1_565 .
O5 Pb1 O2 118.3(5) . .
C1 O1 Pb1 100.1(11) . .
C1 O2 Pb1 86.4(12) . .
C11 O3 Pb1 116.0(12) . 1_545
O2 C1 O1 122.7(19) . .
O2 C1 C2 119.2(17) . .
O1 C1 C2 117.8(17) . .
C4 C2 C3 119.8(16) . .
C4 C2 C1 124.8(15) . .
C3 C2 C1 115.2(15) . .
C4 C3 C2 120.4(16) 2_667 .
C4 C3 H3 119.8 2_667 .
C2 C3 H3 119.8 . .
C3 C4 C2 119.8(15) 2_667 .
C3 C4 C5 119.3(14) 2_667 .
C2 C4 C5 120.9(14) . .
C6 C5 C10 120.0 . .
C6 C5 C4 120.3(8) . .
C10 C5 C4 119.6(8) . .
C5 C6 C7 120.0 . .
C5 C6 H6 120.0 . .
C7 C6 H6 120.0 . .
C8 C7 C6 120.0 . .
C8 C7 H7 120.0 . .
C6 C7 H7 120.0 . .
C7 C8 C9 120.0 . .
C7 C8 H8 120.0 . .
C9 C8 H8 120.0 . .
C8 C9 C10 120.0 . .
C8 C9 C11 123.6(10) . .
C10 C9 C11 116.3(10) . .
C9 C10 C5 120.0 . .
C9 C10 H10 120.0 . .
C5 C10 H10 120.0 . .
O4 C11 O3 123.7(18) . .
O4 C11 C9 117.7(16) . .
O3 C11 C9 118.5(16) . .

loop_
_geom_bond_atom_site_label_1
_geom_bond_atom_site_label_2
_geom_bond_distance
_geom_bond_site_symmetry_2
Pb1 O1 2.388(13) .
Pb1 O3 2.410(14) 1_565
Pb1 O5 2.578(15) .
Pb1 O2 2.725(14) .
O1 C1 1.30(2) .
O2 C1 1.22(2) .
O3 C11 1.31(2) .
O3 Pb1 2.410(14) 1_545
O4 C11 1.24(3) .
C1 C2 1.48(3) .
C2 C4 1.41(2) .
C2 C3 1.43(2) .
C3 C4 1.41(2) 2_667
C3 H3 0.9300 .
C4 C3 1.41(2) 2_667
C4 C5 1.505(17) .
C5 C6 1.3900 .
C5 C10 1.3900 .
C6 C7 1.3900 .
C6 H6 0.9300 .
C7 C8 1.3900 .
C7 H7 0.9300 .
C8 C9 1.3900 .
C8 H8 0.9300 .
C9 C10 1.3900 .
C9 C11 1.506(19) .
C10 H10 0.9300 .

loop_
_geom_torsion_atom_site_label_1
_geom_torsion_atom_site_label_2
_geom_torsion_atom_site_label_3
_geom_torsion_atom_site_label_4
_geom_torsion
_geom_torsion_site_symmetry_1
_geom_torsion_site_symmetry_4
Pb1 O2 C1 O1 -3.3(17) . .
Pb1 O2 C1 C2 170.7(15) . .
Pb1 O1 C1 O2 4(2) . .
Pb1 O1 C1 C2 -170.2(13) . .
O2 C1 C2 C4 28(3) . .
O1 C1 C2 C4 -157.3(16) . .
O2 C1 C2 C3 -146.3(17) . .
O1 C1 C2 C3 28(2) . .
C4 C2 C3 C4 -3(3) . 2_667
C1 C2 C3 C4 172.0(15) . 2_667
C3 C2 C4 C3 3(2) . 2_667
C1 C2 C4 C3 -171.5(15) . 2_667
C3 C2 C4 C5 -173.9(12) . .
C1 C2 C4 C5 12(2) . .
C3 C4 C5 C6 57.4(16) 2_667 .
C2 C4 C5 C6 -125.8(13) . .
C3 C4 C5 C10 -119.0(13) 2_667 .
C2 C4 C5 C10 57.8(17) . .
C10 C5 C6 C7 0.0 . .
C4 C5 C6 C7 -176.3(12) . .
C5 C6 C7 C8 0.0 . .
C6 C7 C8 C9 0.0 . .
C7 C8 C9 C10 0.0 . .
C7 C8 C9 C11 177.9(14) . .
C8 C9 C10 C5 0.0 . .
C11 C9 C10 C5 -178.0(13) . .
C6 C5 C10 C9 0.0 . .
C4 C5 C10 C9 176.3(12) . .
Pb1 O3 C11 O4 -3(3) 1_545 .
Pb1 O3 C11 C9 172.9(11) 1_545 .
C8 C9 C11 O4 0(2) . .
C10 C9 C11 O4 177.5(15) . .
C8 C9 C11 O3 -176.6(12) . .
C10 C9 C11 O3 1(2) . .
